data_7201773
loop_
_publ_author_name
'Howard, Judith A. K.'
'Sparkes, Hazel A.'

_publ_section_title
;
 Trans-4-(trifluoromethyl) cinnamic acid: Structural characterisation
 and crystallographic investigation into the temperature induced phase
 transition
;
_journal_issue 5
_journal_name_full CrystEngComm
_journal_page_first 502
_journal_paper_doi 10.1039/b715349j
_journal_volume 10
_journal_year 2008
_chemical_formula_moiety 'C10 H7 F3 O2'
_chemical_formula_sum 'C10 H7 F3 O2'
_chemical_formula_weight 216.16
_chemical_name_systematic
;
?
;
_space_group_IT_number 2
_symmetry_cell_setting triclinic
_symmetry_space_group_name_Hall '-P 1'
_symmetry_space_group_name_H-M 'P -1'
_atom_sites_solution_hydrogens geom
_atom_sites_solution_primary direct
_atom_sites_solution_secondary difmap
_audit_creation_method SHELXL-97
_cell_angle_alpha 93.936(10)
_cell_angle_beta 90.901(8)
_cell_angle_gamma 94.753(9)
_cell_formula_units_Z 4
_cell_length_a 7.8176(15)
_cell_length_b 7.8319(17)
_cell_length_c 14.980(3)
_cell_measurement_reflns_used 2128
_cell_measurement_temperature 200(2)
_cell_measurement_theta_max 30.455
_cell_measurement_theta_min 2.724
_cell_volume 911.7(3)
_computing_cell_refinement 'SAINT version 6.45A (Bruker, 2003)'
_computing_data_collection 'SMART version 5.054 (Bruker, 1999)'
_computing_data_reduction 'SAINT version 6.45A (Bruker, 2003)'
_computing_molecular_graphics 'ORTEP3 for Windows (Farrugia, 1997)'
_computing_publication_material 'WinGX publication routines (Farrugia, 1999)'
_computing_structure_refinement 'SHELXL-97 (Sheldrick, 1997)'
_computing_structure_solution 'SHELXS-97 (Sheldrick, 1997)'
_diffrn_ambient_temperature 200(2)
_diffrn_detector_area_resol_mean 8
_diffrn_measured_fraction_theta_full 0.997
_diffrn_measured_fraction_theta_max 0.987
_diffrn_measurement_device_type 'Bruker SMART 6K CCD Detector'
_diffrn_measurement_method \w
_diffrn_radiation_monochromator graphite
_diffrn_radiation_source 'fine-focus sealed tube'
_diffrn_radiation_type MoK\a
_diffrn_radiation_wavelength 0.71073
_diffrn_reflns_av_R_equivalents 0.0264
_diffrn_reflns_av_sigmaI/netI 0.0409
_diffrn_reflns_limit_h_max 9
_diffrn_reflns_limit_h_min -10
_diffrn_reflns_limit_k_max 10
_diffrn_reflns_limit_k_min -9
_diffrn_reflns_limit_l_max 19
_diffrn_reflns_limit_l_min -19
_diffrn_reflns_number 7382
_diffrn_reflns_theta_full 25.00
_diffrn_reflns_theta_max 28.28
_diffrn_reflns_theta_min 1.36
_exptl_absorpt_coefficient_mu 0.149
_exptl_absorpt_correction_T_max 0.972
_exptl_absorpt_correction_T_min 0.895
_exptl_absorpt_correction_type multi-scan
_exptl_absorpt_process_details 'SADABS, (G. Sheldrick, 1998)'
_exptl_crystal_colour colourless
_exptl_crystal_density_diffrn 1.575
_exptl_crystal_density_method 'not measured'
_exptl_crystal_description plate
_exptl_crystal_F_000 440
_exptl_crystal_size_max 0.52
_exptl_crystal_size_mid 0.20
_exptl_crystal_size_min 0.19
_refine_diff_density_max 0.265
_refine_diff_density_min -0.338
_refine_diff_density_rms 0.064
_refine_ls_extinction_method none
_refine_ls_goodness_of_fit_ref 1.021
_refine_ls_hydrogen_treatment constr
_refine_ls_matrix_type full
_refine_ls_number_parameters 379
_refine_ls_number_reflns 4471
_refine_ls_number_restraints 174
_refine_ls_restrained_S_all 1.075
_refine_ls_R_factor_all 0.0805
_refine_ls_R_factor_gt 0.0509
_refine_ls_shift/su_max 0.000
_refine_ls_shift/su_mean 0.000
_refine_ls_structure_factor_coef Fsqd
_refine_ls_weighting_details 'calc w=1/[\s^2^(Fo^2^)+(0.0883P)^2^+0.0681P] where P=(Fo^2^+2Fc^2^)/3'
_refine_ls_weighting_scheme calc
_refine_ls_wR_factor_gt 0.1365
_refine_ls_wR_factor_ref 0.1604
_reflns_number_gt 2829
_reflns_number_total 4471
_reflns_threshold_expression >2sigma(I)
_cod_data_source_file b715349j.txt
_cod_data_source_block 07has001
_cod_depositor_comments
;
The following automatic conversions were performed:
'_symmetry_cell_setting' value 'Triclinic' changed to 'triclinic'
according to '/home/saulius/struct/CIF-dictionaries/cif_core.dic'
dictionary named 'cif_core.dic' version 2.4.1 from 2010-06-29.

Automatic conversion script
Id: cif_fix_enum 1527 2010-12-29 10:47:43Z saulius 
;
_cod_original_cell_volume 911.6(3)
_cod_database_code 7201773

loop_
_symmetry_equiv_pos_as_xyz
'x, y, z'
'-x, -y, -z'

loop_
_atom_site_label
_atom_site_type_symbol
_atom_site_fract_x
_atom_site_fract_y
_atom_site_fract_z
_atom_site_U_iso_or_equiv
_atom_site_adp_type
_atom_site_occupancy
_atom_site_symmetry_multiplicity
_atom_site_calc_flag
_atom_site_refinement_flags
_atom_site_disorder_assembly
_atom_site_disorder_group
F1A F 0.6695(8) 0.0284(11) 0.2341(6) 0.055(2) Uani 0.39 1 d PU A 1
F2A F 0.6471(7) 0.1890(10) 0.3587(5) 0.053(2) Uani 0.39 1 d PU A 1
F3C F 0.448(2) 0.0583(14) 0.3211(9) 0.0624(18) Uani 0.30 1 d PU A 3
F4A F 0.8556(8) 0.8382(7) 0.4135(3) 0.0622(12) Uani 0.39 1 d PU B 1
F5A F 0.5881(7) 0.7961(6) 0.4460(4) 0.0646(11) Uani 0.39 1 d PU B 1
F6A F 0.7569(7) 0.9856(7) 0.5225(4) 0.0570(12) Uani 0.39 1 d PU B 1
O1 O 0.08034(18) 0.77200(17) -0.10654(9) 0.0511(4) Uani 1 1 d . . .
O2 O 0.24495(19) 0.94694(17) -0.01123(9) 0.0562(4) Uani 1 1 d . . .
H2 H 0.2063 1.0215 -0.0419 0.067 Uiso 1 1 calc R . .
O3 O 1.13541(18) 0.20354(17) 0.90607(9) 0.0507(4) Uani 1 1 d . . .
O4 O 0.97051(17) 0.03116(16) 0.80954(9) 0.0502(4) Uani 1 1 d . . .
H4 H 1.0013 -0.0436 0.8426 0.060 Uiso 1 1 calc R . .
C1 C 0.1826(2) 0.7959(2) -0.04199(12) 0.0417(4) Uani 1 1 d . . .
C2 C 0.2375(2) 0.6497(2) 0.00391(12) 0.0425(4) Uani 1 1 d . . .
H2A H 0.1930 0.5373 -0.0170 0.051 Uiso 1 1 calc R . .
C3 C 0.3467(2) 0.6674(2) 0.07334(12) 0.0411(4) Uani 1 1 d . . .
H3 H 0.3928 0.7807 0.0915 0.049 Uiso 1 1 calc R . .
C4 C 0.4027(2) 0.5287(2) 0.12463(11) 0.0381(4) Uani 1 1 d . . .
C5 C 0.5176(2) 0.5681(2) 0.19570(13) 0.0469(4) Uani 1 1 d . . .
H5 H 0.5598 0.6842 0.2099 0.056 Uiso 1 1 calc R . .
C6 C 0.5721(2) 0.4400(2) 0.24658(14) 0.0487(5) Uani 1 1 d . . .
H6 H 0.6519 0.4684 0.2949 0.058 Uiso 1 1 calc R . .
C7 C 0.5100(2) 0.2722(2) 0.22667(12) 0.0404(4) Uani 1 1 d . A .
C8 C 0.3947(2) 0.2312(2) 0.15618(13) 0.0463(4) Uani 1 1 d . . .
H8 H 0.3518 0.1151 0.1426 0.056 Uiso 1 1 calc R . .
C9 C 0.3416(2) 0.3579(2) 0.10547(13) 0.0451(4) Uani 1 1 d . . .
H9 H 0.2626 0.3285 0.0570 0.054 Uiso 1 1 calc R . .
C10 C 0.5652(2) 0.1325(2) 0.28069(14) 0.0476(5) Uani 1 1 d . . .
C11 C 1.0392(2) 0.1807(2) 0.83913(12) 0.0404(4) Uani 1 1 d . . .
C12 C 0.9984(2) 0.3272(2) 0.78917(12) 0.0420(4) Uani 1 1 d . . .
H12 H 1.0389 0.4397 0.8121 0.050 Uiso 1 1 calc R . .
C13 C 0.9074(2) 0.3088(2) 0.71349(12) 0.0416(4) Uani 1 1 d . . .
H13 H 0.8624 0.1954 0.6946 0.050 Uiso 1 1 calc R . .
C14 C 0.8686(2) 0.4446(2) 0.65577(12) 0.0403(4) Uani 1 1 d . . .
C15 C 0.7769(3) 0.4005(3) 0.57671(14) 0.0549(5) Uani 1 1 d . . .
H15 H 0.7397 0.2835 0.5614 0.066 Uiso 1 1 calc R . .
C16 C 0.7385(3) 0.5239(3) 0.51957(14) 0.0570(6) Uani 1 1 d . . .
H16 H 0.6750 0.4916 0.4656 0.068 Uiso 1 1 calc R . .
C17 C 0.7923(2) 0.6933(2) 0.54102(12) 0.0442(4) Uani 1 1 d . B .
C18 C 0.8848(3) 0.7400(2) 0.61935(13) 0.0481(5) Uani 1 1 d . . .
H18 H 0.9228 0.8571 0.6340 0.058 Uiso 1 1 calc R . .
C19 C 0.9219(2) 0.6165(2) 0.67628(12) 0.0460(4) Uani 1 1 d . . .
H19 H 0.9849 0.6495 0.7303 0.055 Uiso 1 1 calc R . .
C20 C 0.7501(3) 0.8265(3) 0.47890(14) 0.0502(5) Uani 1 1 d . . .
F6B F 0.6822(8) 0.9556(10) 0.5151(5) 0.0696(13) Uani 0.34 1 d PU B 2
F4B F 0.8986(8) 0.8963(8) 0.4403(5) 0.0686(14) Uani 0.34 1 d PU B 2
F5B F 0.6547(9) 0.7622(7) 0.4059(4) 0.0693(12) Uani 0.34 1 d PU B 2
F6C F 0.5835(10) 0.8552(10) 0.4854(5) 0.0639(13) Uani 0.27 1 d PU B 3
F5C F 0.7728(12) 0.7777(9) 0.3936(4) 0.0680(13) Uani 0.27 1 d PU B 3
F4C F 0.8283(10) 0.9802(11) 0.4974(6) 0.0754(15) Uani 0.27 1 d PU B 3
F2C F 0.7009(11) 0.1784(14) 0.3307(6) 0.0677(19) Uani 0.30 1 d PU A 3
F1B F 0.7134(11) 0.0775(10) 0.2582(6) 0.0645(17) Uani 0.31 1 d PU A 2
F2B F 0.5846(10) 0.1893(17) 0.3699(8) 0.0648(19) Uani 0.31 1 d PU A 2
F1C F 0.6209(14) 0.0047(18) 0.2208(10) 0.0627(19) Uani 0.30 1 d PU A 3
F3B F 0.4554(17) 0.001(2) 0.2829(8) 0.0619(19) Uani 0.31 1 d PU A 2
F3A F 0.4260(18) 0.0195(13) 0.3027(6) 0.0496(18) Uani 0.39 1 d PU A 1

loop_
_atom_site_aniso_label
_atom_site_aniso_U_11
_atom_site_aniso_U_22
_atom_site_aniso_U_33
_atom_site_aniso_U_23
_atom_site_aniso_U_13
_atom_site_aniso_U_12
F1A 0.049(5) 0.051(4) 0.068(5) 0.019(3) 0.003(4) 0.018(4)
F2A 0.060(5) 0.052(2) 0.049(4) 0.018(3) -0.021(3) 0.003(4)
F3C 0.069(4) 0.057(4) 0.065(4) 0.028(3) 0.007(3) 0.006(3)
F4A 0.079(3) 0.061(3) 0.051(3) 0.022(2) 0.009(2) 0.014(2)
F5A 0.070(2) 0.062(2) 0.065(3) 0.021(2) -0.019(2) 0.0163(19)
F6A 0.079(4) 0.0425(19) 0.054(2) 0.0132(17) 0.002(2) 0.023(2)
O1 0.0652(8) 0.0436(7) 0.0447(7) 0.0105(6) -0.0139(6) 0.0030(6)
O2 0.0816(10) 0.0371(7) 0.0499(8) 0.0091(6) -0.0214(7) 0.0034(7)
O3 0.0701(9) 0.0411(7) 0.0412(7) 0.0076(6) -0.0140(6) 0.0059(6)
O4 0.0626(8) 0.0370(7) 0.0516(8) 0.0124(6) -0.0103(6) 0.0029(6)
C1 0.0509(10) 0.0391(9) 0.0359(9) 0.0077(7) 0.0010(7) 0.0046(8)
C2 0.0537(10) 0.0373(9) 0.0379(9) 0.0098(7) -0.0008(7) 0.0056(7)
C3 0.0475(9) 0.0339(9) 0.0427(9) 0.0074(7) -0.0004(8) 0.0044(7)
C4 0.0416(9) 0.0357(9) 0.0379(9) 0.0075(7) -0.0006(7) 0.0045(7)
C5 0.0546(11) 0.0327(9) 0.0533(11) 0.0069(8) -0.0128(9) 0.0015(8)
C6 0.0549(11) 0.0404(10) 0.0506(11) 0.0069(8) -0.0152(9) 0.0022(8)
C7 0.0428(9) 0.0365(9) 0.0431(9) 0.0094(7) -0.0010(7) 0.0060(7)
C8 0.0543(10) 0.0334(9) 0.0507(11) 0.0075(8) -0.0084(8) -0.0014(8)
C9 0.0522(10) 0.0396(10) 0.0430(10) 0.0073(8) -0.0113(8) 0.0001(8)
C10 0.0498(11) 0.0411(10) 0.0533(11) 0.0121(9) -0.0035(9) 0.0056(8)
C11 0.0480(9) 0.0382(9) 0.0362(9) 0.0077(7) 0.0021(7) 0.0063(7)
C12 0.0523(10) 0.0357(9) 0.0390(9) 0.0077(7) -0.0002(7) 0.0061(7)
C13 0.0502(10) 0.0346(9) 0.0410(9) 0.0079(7) -0.0010(7) 0.0062(7)
C14 0.0464(9) 0.0363(9) 0.0392(9) 0.0072(7) -0.0025(7) 0.0064(7)
C15 0.0736(13) 0.0360(10) 0.0540(12) 0.0052(8) -0.0225(10) 0.0013(9)
C16 0.0774(14) 0.0451(11) 0.0481(11) 0.0060(9) -0.0238(10) 0.0053(10)
C17 0.0519(10) 0.0412(10) 0.0413(10) 0.0098(8) -0.0024(8) 0.0104(8)
C18 0.0641(12) 0.0342(9) 0.0463(10) 0.0059(8) -0.0066(9) 0.0053(8)
C19 0.0611(11) 0.0387(9) 0.0383(9) 0.0041(8) -0.0108(8) 0.0058(8)
C20 0.0644(12) 0.0431(10) 0.0450(11) 0.0106(8) -0.0051(9) 0.0104(9)
F6B 0.087(3) 0.060(3) 0.068(2) 0.021(2) 0.006(3) 0.033(3)
F4B 0.078(3) 0.067(3) 0.064(3) 0.035(2) 0.004(2) -0.001(2)
F5B 0.085(3) 0.062(2) 0.062(2) 0.020(2) -0.030(2) 0.003(2)
F6C 0.068(2) 0.068(3) 0.061(3) 0.018(2) -0.004(3) 0.029(2)
F5C 0.088(3) 0.071(3) 0.052(2) 0.024(2) 0.010(3) 0.025(3)
F4C 0.092(4) 0.060(3) 0.078(3) 0.028(3) -0.007(3) 0.010(3)
F2C 0.074(4) 0.061(3) 0.070(4) 0.015(3) -0.028(3) 0.011(3)
F1B 0.064(4) 0.065(4) 0.070(4) 0.021(3) 0.002(3) 0.025(3)
F2B 0.079(5) 0.058(2) 0.059(3) 0.018(2) -0.013(4) 0.009(4)
F1C 0.066(5) 0.051(3) 0.076(4) 0.016(3) -0.005(3) 0.021(3)
F3B 0.069(4) 0.048(3) 0.071(5) 0.025(3) -0.007(3) 0.001(3)
F3A 0.054(3) 0.040(4) 0.055(5) 0.018(3) 0.007(2) 0.000(2)

loop_
_atom_type_symbol
_atom_type_description
_atom_type_scat_dispersion_real
_atom_type_scat_dispersion_imag
_atom_type_scat_source
C C 0.0033 0.0016 'International Tables Vol C Tables 4.2.6.8 and 6.1.1.4'
H H 0.0000 0.0000 'International Tables Vol C Tables 4.2.6.8 and 6.1.1.4'
O O 0.0106 0.0060 'International Tables Vol C Tables 4.2.6.8 and 6.1.1.4'
F F 0.0171 0.0103 'International Tables Vol C Tables 4.2.6.8 and 6.1.1.4'

loop_
_geom_angle_atom_site_label_1
_geom_angle_atom_site_label_2
_geom_angle_atom_site_label_3
_geom_angle
_geom_angle_site_symmetry_1
_geom_angle_site_symmetry_3
_geom_angle_publ_flag
C1 O2 H2 109.5 . . ?
C11 O4 H4 109.5 . . ?
O1 C1 O2 123.05(16) . . ?
O1 C1 C2 120.23(16) . . ?
O2 C1 C2 116.72(16) . . ?
C3 C2 C1 122.94(17) . . ?
C3 C2 H2A 118.5 . . ?
C1 C2 H2A 118.5 . . ?
C2 C3 C4 126.17(17) . . ?
C2 C3 H3 116.9 . . ?
C4 C3 H3 116.9 . . ?
C5 C4 C9 118.51(16) . . ?
C5 C4 C3 119.29(16) . . ?
C9 C4 C3 122.18(16) . . ?
C4 C5 C6 120.90(17) . . ?
C4 C5 H5 119.6 . . ?
C6 C5 H5 119.6 . . ?
C7 C6 C5 119.69(17) . . ?
C7 C6 H6 120.2 . . ?
C5 C6 H6 120.2 . . ?
C6 C7 C8 120.02(16) . . ?
C6 C7 C10 120.78(16) . . ?
C8 C7 C10 119.20(17) . . ?
C9 C8 C7 120.26(17) . . ?
C9 C8 H8 119.9 . . ?
C7 C8 H8 119.9 . . ?
C8 C9 C4 120.62(16) . . ?
C8 C9 H9 119.7 . . ?
C4 C9 H9 119.7 . . ?
F3C C10 F2C 113.4(7) . . ?
F3B C10 F1B 108.0(6) . . ?
F2A C10 F1A 107.7(4) . . ?
F3B C10 F2B 102.6(8) . . ?
F1B C10 F2B 105.3(5) . . ?
F3C C10 F1C 104.4(9) . . ?
F2C C10 F1C 103.1(6) . . ?
F2A C10 F3A 106.5(5) . . ?
F1A C10 F3A 103.6(5) . . ?
F3C C10 C7 114.0(7) . . ?
F3B C10 C7 115.1(6) . . ?
F2C C10 C7 113.4(5) . . ?
F1B C10 C7 114.3(4) . . ?
F2A C10 C7 114.2(3) . . ?
F1A C10 C7 112.1(4) . . ?
F2B C10 C7 110.5(5) . . ?
F1C C10 C7 107.3(6) . . ?
F3A C10 C7 112.0(5) . . ?
O3 C11 O4 123.21(16) . . ?
O3 C11 C12 120.01(16) . . ?
O4 C11 C12 116.79(16) . . ?
C13 C12 C11 122.50(17) . . ?
C13 C12 H12 118.7 . . ?
C11 C12 H12 118.7 . . ?
C12 C13 C14 126.86(17) . . ?
C12 C13 H13 116.6 . . ?
C14 C13 H13 116.6 . . ?
C15 C14 C19 118.21(16) . . ?
C15 C14 C13 118.95(17) . . ?
C19 C14 C13 122.84(16) . . ?
C16 C15 C14 121.11(18) . . ?
C16 C15 H15 119.4 . . ?
C14 C15 H15 119.4 . . ?
C17 C16 C15 119.84(18) . . ?
C17 C16 H16 120.1 . . ?
C15 C16 H16 120.1 . . ?
C16 C17 C18 120.02(17) . . ?
C16 C17 C20 119.61(17) . . ?
C18 C17 C20 120.36(18) . . ?
C19 C18 C17 119.87(18) . . ?
C19 C18 H18 120.1 . . ?
C17 C18 H18 120.1 . . ?
C18 C19 C14 120.95(17) . . ?
C18 C19 H19 119.5 . . ?
C14 C19 H19 119.5 . . ?
F4C C20 F5C 109.5(5) . . ?
F4C C20 F6C 102.6(5) . . ?
F5C C20 F6C 106.0(5) . . ?
F4A C20 F5A 109.6(4) . . ?
F6B C20 F5B 109.4(4) . . ?
F4A C20 F6A 106.3(4) . . ?
F5A C20 F6A 105.3(3) . . ?
F6B C20 F4B 104.5(5) . . ?
F5B C20 F4B 102.0(4) . . ?
F6B C20 C17 115.4(4) . . ?
F4A C20 C17 112.8(3) . . ?
F4C C20 C17 115.4(3) . . ?
F5C C20 C17 112.8(3) . . ?
F6C C20 C17 109.7(3) . . ?
F5A C20 C17 111.2(2) . . ?
F5B C20 C17 113.7(3) . . ?
F6A C20 C17 111.3(3) . . ?
F4B C20 C17 110.5(3) . . ?

loop_
_geom_bond_atom_site_label_1
_geom_bond_atom_site_label_2
_geom_bond_distance
_geom_bond_site_symmetry_2
_geom_bond_publ_flag
F1A C10 1.366(9) . ?
F2A C10 1.352(8) . ?
F3C C10 1.236(15) . ?
F4A C20 1.294(6) . ?
F5A C20 1.348(5) . ?
F6A C20 1.363(7) . ?
O1 C1 1.239(2) . ?
O2 C1 1.293(2) . ?
O2 H2 0.8400 . ?
O3 C11 1.238(2) . ?
O4 C11 1.293(2) . ?
O4 H4 0.8400 . ?
C1 C2 1.466(3) . ?
C2 C3 1.328(2) . ?
C2 H2A 0.9500 . ?
C3 C4 1.464(2) . ?
C3 H3 0.9500 . ?
C4 C5 1.384(2) . ?
C4 C9 1.392(2) . ?
C5 C6 1.391(3) . ?
C5 H5 0.9500 . ?
C6 C7 1.374(3) . ?
C6 H6 0.9500 . ?
C7 C8 1.381(2) . ?
C7 C10 1.492(3) . ?
C8 C9 1.377(3) . ?
C8 H8 0.9500 . ?
C9 H9 0.9500 . ?
C10 F3B 1.289(16) . ?
C10 F2C 1.300(10) . ?
C10 F1B 1.310(10) . ?
C10 F2B 1.382(12) . ?
C10 F1C 1.399(15) . ?
C10 F3A 1.403(14) . ?
C11 C12 1.466(2) . ?
C12 C13 1.322(3) . ?
C12 H12 0.9500 . ?
C13 C14 1.463(2) . ?
C13 H13 0.9500 . ?
C14 C15 1.383(3) . ?
C14 C19 1.388(2) . ?
C15 C16 1.382(3) . ?
C15 H15 0.9500 . ?
C16 C17 1.373(3) . ?
C16 H16 0.9500 . ?
C17 C18 1.380(3) . ?
C17 C20 1.498(3) . ?
C18 C19 1.378(3) . ?
C18 H18 0.9500 . ?
C19 H19 0.9500 . ?
C20 F6B 1.273(8) . ?
C20 F4C 1.314(8) . ?
C20 F5C 1.327(7) . ?
C20 F6C 1.344(7) . ?
C20 F5B 1.357(5) . ?
C20 F4B 1.392(7) . ?

loop_
_geom_hbond_atom_site_label_D
_geom_hbond_atom_site_label_H
_geom_hbond_atom_site_label_A
_geom_hbond_distance_DH
_geom_hbond_distance_HA
_geom_hbond_distance_DA
_geom_hbond_angle_DHA
_geom_hbond_site_symmetry_A
O2 H2 O3 0.84 1.79 2.6269(19) 171.3 1_464
O4 H4 O1 0.84 1.83 2.6537(19) 168.5 1_646
